data_4123681
loop_
_publ_author_name
'Lipschutz, Michael I.'
'Chantarojsiri, Teera'
'Dong, Yuyang'
'Tilley, T. Don'

_publ_section_title
;
 Synthesis, characterization, and alkyne trimerization catalysis of a
 heteroleptic two-coordinate fe(i) complex.
;
_journal_issue 19
_journal_name_full 'Journal of the American Chemical Society'
_journal_page_first 6366
_journal_page_last 6372
_journal_paper_doi 10.1021/jacs.5b02504
_journal_volume 137
_journal_year 2015
_chemical_formula_sum 'C51 H71 Fe N4 Si'
_chemical_formula_weight 824.06
_chemical_name_common Compound6
_chemical_name_systematic
;
 ?
;
_space_group_IT_number 14
_symmetry_cell_setting monoclinic
_symmetry_space_group_name_Hall '-P 2yn'
_symmetry_space_group_name_H-M 'P 1 21/n 1'
_atom_sites_solution_hydrogens geom
_atom_sites_solution_primary direct
_atom_sites_solution_secondary difmap
_audit_creation_method SHELXL-97
_cell_angle_alpha 90.00
_cell_angle_beta 95.241(3)
_cell_angle_gamma 90.00
_cell_formula_units_Z 4
_cell_length_a 12.1510(6)
_cell_length_b 21.9509(11)
_cell_length_c 17.7959(9)
_cell_measurement_reflns_used 9671
_cell_measurement_temperature 100(2)
_cell_measurement_theta_max 68.34
_cell_measurement_theta_min 3.20
_cell_volume 4726.8(4)
_computing_cell_refinement 'Bruker SAINT'
_computing_data_collection 'Bruker APEX2'
_computing_data_reduction 'Bruker SAINT'
_computing_molecular_graphics ORTEP32
_computing_publication_material WinGX
_computing_structure_refinement 'SHELXL-97 (Sheldrick, 2008)'
_computing_structure_solution SIR97
_diffrn_ambient_temperature 100(2)
_diffrn_detector_area_resol_mean 8.366
_diffrn_measured_fraction_theta_full 0.997
_diffrn_measured_fraction_theta_max 0.995
_diffrn_measurement_device_type 'Bruker APEX-II CCD'
_diffrn_measurement_method 'phi and omega scans'
_diffrn_radiation_monochromator 'HELIOS multilayer mirrors'
_diffrn_radiation_source 'microfocus rotating anode'
_diffrn_radiation_type CuK\a
_diffrn_radiation_wavelength 1.54178
_diffrn_reflns_av_R_equivalents 0.0443
_diffrn_reflns_av_sigmaI/netI 0.0201
_diffrn_reflns_limit_h_max 14
_diffrn_reflns_limit_h_min -14
_diffrn_reflns_limit_k_max 26
_diffrn_reflns_limit_k_min -26
_diffrn_reflns_limit_l_max 21
_diffrn_reflns_limit_l_min -21
_diffrn_reflns_number 89904
_diffrn_reflns_theta_full 67.00
_diffrn_reflns_theta_max 68.43
_diffrn_reflns_theta_min 3.20
_exptl_absorpt_coefficient_mu 3.071
_exptl_absorpt_correction_T_max 0.9411
_exptl_absorpt_correction_T_min 0.7696
_exptl_absorpt_correction_type multi-scan
_exptl_absorpt_process_details SADABS
_exptl_crystal_colour orange
_exptl_crystal_density_diffrn 1.158
_exptl_crystal_density_method 'not measured'
_exptl_crystal_description plate
_exptl_crystal_F_000 1780
_exptl_crystal_size_max 0.09
_exptl_crystal_size_mid 0.08
_exptl_crystal_size_min 0.02
_refine_diff_density_max 0.394
_refine_diff_density_min -0.331
_refine_diff_density_rms 0.037
_refine_ls_extinction_method none
_refine_ls_goodness_of_fit_ref 0.890
_refine_ls_hydrogen_treatment constr
_refine_ls_matrix_type full
_refine_ls_number_parameters 531
_refine_ls_number_reflns 8662
_refine_ls_number_restraints 0
_refine_ls_restrained_S_all 0.890
_refine_ls_R_factor_all 0.0349
_refine_ls_R_factor_gt 0.0311
_refine_ls_shift/su_max 0.016
_refine_ls_shift/su_mean 0.000
_refine_ls_structure_factor_coef Fsqd
_refine_ls_weighting_details 'calc w=1/[\s^2^(Fo^2^)+(0.0514P)^2^+2.8432P] where P=(Fo^2^+2Fc^2^)/3'
_refine_ls_weighting_scheme calc
_refine_ls_wR_factor_gt 0.0822
_refine_ls_wR_factor_ref 0.0854
_reflns_number_gt 7970
_reflns_number_total 8662
_reflns_threshold_expression >2sigma(I)
_cod_data_source_file ja5b02504_si_004.cif
_cod_data_source_block shelxl
_cod_depositor_comments
;
The following automatic conversions were performed:

'_symmetry_cell_setting' value 'Monoclinic' changed to 'monoclinic'
according to
/usr/data/users/saulius/crontab/automatic-downloads/rss-feeds/ACS/lib/dictionaries/cif_core.dic
dictionary named 'cif_core.dic' version 2.4.2 from 2011-04-26.

Automatic conversion script
Id: cif_fix_values 3271 2015-04-21 07:52:19Z andrius 

 Adding full bibliography for 4123681--4123684.cif.
;
_cod_original_sg_symbol_H-M P2(1)/n
_cod_database_code 4123681

loop_
_symmetry_equiv_pos_as_xyz
'x, y, z'
'-x+1/2, y+1/2, -z+1/2'
'-x, -y, -z'
'x-1/2, -y-1/2, z-1/2'

loop_
_atom_site_label
_atom_site_type_symbol
_atom_site_fract_x
_atom_site_fract_y
_atom_site_fract_z
_atom_site_U_iso_or_equiv
_atom_site_adp_type
_atom_site_occupancy
_atom_site_symmetry_multiplicity
_atom_site_calc_flag
_atom_site_refinement_flags
C1 C 0.89430(12) 0.31817(6) 0.07039(8) 0.0192(3) Uani 1 1 d .
C2 C 0.87376(12) 0.36841(7) 0.02119(8) 0.0218(3) Uani 1 1 d .
C3 C 0.95869(13) 0.39146(7) -0.01810(9) 0.0253(3) Uani 1 1 d .
H3 H 0.9442 0.4250 -0.0513 0.030 Uiso 1 1 calc R
C4 C 1.06378(13) 0.36657(7) -0.00969(9) 0.0256(3) Uani 1 1 d .
H4 H 1.1204 0.3819 -0.0380 0.031 Uiso 1 1 calc R
C5 C 1.08505(13) 0.31893(7) 0.04060(9) 0.0242(3) Uani 1 1 d .
H5 H 1.1577 0.3026 0.0477 0.029 Uiso 1 1 calc R
C6 C 1.00276(12) 0.29424(7) 0.08113(8) 0.0215(3) Uani 1 1 d .
C7 C 1.03226(12) 0.24312(7) 0.13679(9) 0.0261(3) Uani 1 1 d .
H7 H 0.9629 0.2305 0.1587 0.031 Uiso 1 1 calc R
C8 C 1.07754(17) 0.18730(8) 0.09812(12) 0.0414(4) Uani 1 1 d .
H8A H 1.0249 0.1747 0.0560 0.062 Uiso 1 1 calc R
H8B H 1.0882 0.1539 0.1345 0.062 Uiso 1 1 calc R
H8C H 1.1484 0.1976 0.0791 0.062 Uiso 1 1 calc R
C9 C 1.11400(14) 0.26488(9) 0.20176(10) 0.0349(4) Uani 1 1 d .
H9A H 1.1830 0.2776 0.1818 0.052 Uiso 1 1 calc R
H9B H 1.1293 0.2316 0.2379 0.052 Uiso 1 1 calc R
H9C H 1.0821 0.2994 0.2272 0.052 Uiso 1 1 calc R
C10 C 0.76066(13) 0.39890(7) 0.01323(9) 0.0270(3) Uani 1 1 d .
H10 H 0.7091 0.3720 0.0388 0.032 Uiso 1 1 calc R
C11 C 0.76571(18) 0.45923(10) 0.05450(14) 0.0522(6) Uani 1 1 d .
H11A H 0.7922 0.4526 0.1075 0.078 Uiso 1 1 calc R
H11B H 0.6918 0.4774 0.0514 0.078 Uiso 1 1 calc R
H11C H 0.8164 0.4867 0.0313 0.078 Uiso 1 1 calc R
C12 C 0.71263(16) 0.40653(10) -0.06799(11) 0.0426(5) Uani 1 1 d .
H12A H 0.7578 0.4355 -0.0937 0.064 Uiso 1 1 calc R
H12B H 0.6368 0.4219 -0.0689 0.064 Uiso 1 1 calc R
H12C H 0.7123 0.3671 -0.0938 0.064 Uiso 1 1 calc R
C13 C 0.76460(14) 0.15794(7) 0.10752(10) 0.0282(3) Uani 1 1 d .
H13A H 0.8403 0.1456 0.1000 0.042 Uiso 1 1 calc R
H13B H 0.7127 0.1273 0.0854 0.042 Uiso 1 1 calc R
H13C H 0.7568 0.1615 0.1617 0.042 Uiso 1 1 calc R
C14 C 0.58201(12) 0.24808(7) 0.06013(9) 0.0265(3) Uani 1 1 d .
H14A H 0.5621 0.2507 0.1122 0.040 Uiso 1 1 calc R
H14B H 0.5408 0.2148 0.0339 0.040 Uiso 1 1 calc R
H14C H 0.5637 0.2866 0.0340 0.040 Uiso 1 1 calc R
C15 C 0.77091(14) 0.22579(8) -0.03900(9) 0.0312(4) Uani 1 1 d .
H15A H 0.7499 0.2631 -0.0669 0.047 Uiso 1 1 calc R
H15B H 0.7314 0.1910 -0.0632 0.047 Uiso 1 1 calc R
H15C H 0.8507 0.2193 -0.0389 0.047 Uiso 1 1 calc R
C16 C 0.63448(11) 0.30843(6) 0.26544(8) 0.0178(3) Uani 1 1 d .
C17 C 0.51974(12) 0.26836(7) 0.34772(8) 0.0217(3) Uani 1 1 d .
H17 H 0.4871 0.2399 0.3792 0.026 Uiso 1 1 calc R
C18 C 0.49394(13) 0.32735(7) 0.33922(9) 0.0234(3) Uani 1 1 d .
H18 H 0.4386 0.3488 0.3629 0.028 Uiso 1 1 calc R
C19 C 0.55794(12) 0.41516(7) 0.26948(9) 0.0237(3) Uani 1 1 d .
C20 C 0.59668(13) 0.45701(7) 0.32488(10) 0.0297(4) Uani 1 1 d .
C21 C 0.57206(14) 0.51832(8) 0.31158(12) 0.0379(4) Uani 1 1 d .
H21 H 0.5955 0.5478 0.3487 0.046 Uiso 1 1 calc R
C22 C 0.51454(14) 0.53662(8) 0.24562(13) 0.0396(5) Uani 1 1 d .
H22 H 0.4957 0.5783 0.2383 0.048 Uiso 1 1 calc R
C23 C 0.48383(14) 0.49471(8) 0.18968(11) 0.0354(4) Uani 1 1 d .
H23 H 0.4480 0.5086 0.1431 0.042 Uiso 1 1 calc R
C24 C 0.50417(12) 0.43250(7) 0.19982(10) 0.0269(3) Uani 1 1 d .
C25 C 0.46858(13) 0.38617(8) 0.13932(10) 0.0302(4) Uani 1 1 d .
H25 H 0.5304 0.3562 0.1378 0.036 Uiso 1 1 calc R
C26 C 0.36641(15) 0.35038(9) 0.15748(11) 0.0375(4) Uani 1 1 d .
H26A H 0.3802 0.3316 0.2074 0.056 Uiso 1 1 calc R
H26B H 0.3505 0.3185 0.1194 0.056 Uiso 1 1 calc R
H26C H 0.3031 0.3780 0.1572 0.056 Uiso 1 1 calc R
C27 C 0.44783(17) 0.41354(10) 0.06026(11) 0.0447(5) Uani 1 1 d .
H27A H 0.3811 0.4388 0.0576 0.067 Uiso 1 1 calc R
H27B H 0.4380 0.3807 0.0230 0.067 Uiso 1 1 calc R
H27C H 0.5112 0.4387 0.0496 0.067 Uiso 1 1 calc R
C28 C 0.66382(17) 0.43834(8) 0.39708(11) 0.0406(4) Uani 1 1 d .
H28 H 0.6824 0.3941 0.3932 0.049 Uiso 1 1 calc R
C29 C 0.5985(2) 0.44707(11) 0.46607(13) 0.0570(6) Uani 1 1 d .
H29A H 0.5812 0.4904 0.4716 0.085 Uiso 1 1 calc R
H29B H 0.6429 0.4329 0.5114 0.085 Uiso 1 1 calc R
H29C H 0.5297 0.4236 0.4593 0.085 Uiso 1 1 calc R
C30 C 0.77204(17) 0.47427(10) 0.40794(13) 0.0493(5) Uani 1 1 d .
H30A H 0.8137 0.4686 0.3638 0.074 Uiso 1 1 calc R
H30B H 0.8161 0.4596 0.4532 0.074 Uiso 1 1 calc R
H30C H 0.7556 0.5176 0.4138 0.074 Uiso 1 1 calc R
C31 C 0.64671(12) 0.19570(6) 0.29590(8) 0.0193(3) Uani 1 1 d .
C32 C 0.75475(13) 0.18335(7) 0.32756(8) 0.0225(3) Uani 1 1 d .
C33 C 0.78856(13) 0.12271(7) 0.32880(9) 0.0281(3) Uani 1 1 d .
H33 H 0.8608 0.1126 0.3502 0.034 Uiso 1 1 calc R
C34 C 0.71955(14) 0.07697(7) 0.29966(10) 0.0313(4) Uani 1 1 d .
H34 H 0.7441 0.0359 0.3020 0.038 Uiso 1 1 calc R
C35 C 0.61493(14) 0.09059(7) 0.26705(9) 0.0282(3) Uani 1 1 d .
H35 H 0.5689 0.0587 0.2462 0.034 Uiso 1 1 calc R
C36 C 0.57571(12) 0.15039(7) 0.26416(8) 0.0219(3) Uani 1 1 d .
C37 C 0.46000(13) 0.16270(7) 0.22686(9) 0.0248(3) Uani 1 1 d .
H37 H 0.4526 0.2075 0.2175 0.030 Uiso 1 1 calc R
C38 C 0.37087(13) 0.14343(8) 0.27797(10) 0.0313(4) Uani 1 1 d .
H38A H 0.3776 0.0997 0.2886 0.047 Uiso 1 1 calc R
H38B H 0.2976 0.1520 0.2525 0.047 Uiso 1 1 calc R
H38C H 0.3806 0.1663 0.3254 0.047 Uiso 1 1 calc R
C39 C 0.43905(15) 0.12965(8) 0.15066(10) 0.0352(4) Uani 1 1 d .
H39A H 0.5017 0.1364 0.1207 0.053 Uiso 1 1 calc R
H39B H 0.3715 0.1456 0.1233 0.053 Uiso 1 1 calc R
H39C H 0.4306 0.0859 0.1594 0.053 Uiso 1 1 calc R
C40 C 0.83091(12) 0.23370(7) 0.35961(9) 0.0247(3) Uani 1 1 d .
H40 H 0.8173 0.2700 0.3261 0.030 Uiso 1 1 calc R
C41 C 0.80354(14) 0.25260(9) 0.43879(10) 0.0338(4) Uani 1 1 d .
H41A H 0.7256 0.2644 0.4371 0.051 Uiso 1 1 calc R
H41B H 0.8501 0.2871 0.4563 0.051 Uiso 1 1 calc R
H41C H 0.8174 0.2183 0.4736 0.051 Uiso 1 1 calc R
C42 C 0.95371(13) 0.21761(9) 0.35998(10) 0.0334(4) Uani 1 1 d .
H42A H 0.9723 0.1854 0.3971 0.050 Uiso 1 1 calc R
H42B H 0.9985 0.2538 0.3733 0.050 Uiso 1 1 calc R
H42C H 0.9688 0.2033 0.3098 0.050 Uiso 1 1 calc R
N4 N 0.94789(11) 0.40067(6) 0.28357(8) 0.0293(3) Uani 1 1 d .
C44 C 1.05221(12) 0.42613(7) 0.29954(9) 0.0236(3) Uani 1 1 d .
C45 C 1.10016(13) 0.42497(7) 0.37421(9) 0.0278(3) Uani 1 1 d .
C46 C 1.20548(14) 0.44912(8) 0.38936(10) 0.0325(4) Uani 1 1 d .
H46 H 1.2396 0.4482 0.4395 0.039 Uiso 1 1 calc R
C47 C 1.26149(14) 0.47444(8) 0.33291(11) 0.0344(4) Uani 1 1 d .
H47 H 1.3337 0.4905 0.3441 0.041 Uiso 1 1 calc R
C48 C 1.21166(13) 0.47615(7) 0.25994(10) 0.0294(3) Uani 1 1 d .
H48 H 1.2501 0.4942 0.2214 0.035 Uiso 1 1 calc R
C49 C 1.10692(13) 0.45227(7) 0.24138(9) 0.0241(3) Uani 1 1 d .
C50 C 1.05346(15) 0.45372(8) 0.16198(9) 0.0314(4) Uani 1 1 d .
H50A H 1.1066 0.4688 0.1281 0.047 Uiso 1 1 calc R
H50B H 0.9891 0.4808 0.1593 0.047 Uiso 1 1 calc R
H50C H 1.0298 0.4125 0.1467 0.047 Uiso 1 1 calc R
C51 C 1.04047(16) 0.39776(10) 0.43636(11) 0.0427(5) Uani 1 1 d .
H51A H 1.0914 0.3942 0.4821 0.064 Uiso 1 1 calc R
H51B H 1.0128 0.3573 0.4211 0.064 Uiso 1 1 calc R
H51C H 0.9783 0.4240 0.4464 0.064 Uiso 1 1 calc R
N1 N 0.80606(10) 0.29164(6) 0.10638(7) 0.0193(2) Uani 1 1 d .
N2 N 0.56390(10) 0.35126(5) 0.28905(7) 0.0196(2) Uani 1 1 d .
N3 N 0.60354(10) 0.25682(5) 0.30154(7) 0.0181(2) Uani 1 1 d .
C43 C 0.87283(13) 0.37309(7) 0.25203(9) 0.0241(3) Uani 1 1 d .
Si1 Si 0.73393(3) 0.233218(18) 0.06071(2) 0.01957(9) Uani 1 1 d .
Fe1 Fe 0.767351(18) 0.322775(10) 0.202103(13) 0.01911(7) Uani 1 1 d .

loop_
_atom_site_aniso_label
_atom_site_aniso_U_11
_atom_site_aniso_U_22
_atom_site_aniso_U_33
_atom_site_aniso_U_23
_atom_site_aniso_U_13
_atom_site_aniso_U_12
C1 0.0196(7) 0.0204(7) 0.0184(7) -0.0003(5) 0.0051(6) -0.0008(5)
C2 0.0222(7) 0.0235(7) 0.0200(7) 0.0013(6) 0.0032(6) 0.0009(6)
C3 0.0315(8) 0.0240(8) 0.0210(7) 0.0035(6) 0.0053(6) -0.0032(6)
C4 0.0255(8) 0.0302(8) 0.0224(7) -0.0015(6) 0.0095(6) -0.0070(6)
C5 0.0194(7) 0.0281(8) 0.0258(8) -0.0034(6) 0.0058(6) 0.0000(6)
C6 0.0208(7) 0.0214(7) 0.0225(7) -0.0013(6) 0.0042(6) 0.0000(6)
C7 0.0189(7) 0.0272(8) 0.0330(8) 0.0067(7) 0.0063(6) 0.0043(6)
C8 0.0429(11) 0.0292(9) 0.0529(12) 0.0060(8) 0.0090(9) 0.0125(8)
C9 0.0257(8) 0.0456(10) 0.0331(9) 0.0127(8) 0.0018(7) 0.0001(7)
C10 0.0248(8) 0.0279(8) 0.0287(8) 0.0093(6) 0.0045(6) 0.0047(6)
C11 0.0405(11) 0.0488(12) 0.0656(14) -0.0176(11) -0.0039(10) 0.0197(9)
C12 0.0351(10) 0.0564(12) 0.0355(10) 0.0084(9) -0.0004(8) 0.0146(9)
C13 0.0285(8) 0.0230(8) 0.0334(9) 0.0032(7) 0.0042(7) -0.0002(6)
C14 0.0213(7) 0.0297(8) 0.0285(8) -0.0005(6) 0.0014(6) -0.0007(6)
C15 0.0349(9) 0.0347(9) 0.0253(8) -0.0039(7) 0.0103(7) -0.0081(7)
C16 0.0164(6) 0.0182(7) 0.0189(7) 0.0003(5) 0.0011(5) -0.0004(5)
C17 0.0221(7) 0.0213(7) 0.0232(7) -0.0003(6) 0.0091(6) -0.0014(6)
C18 0.0221(7) 0.0222(7) 0.0276(8) -0.0015(6) 0.0110(6) -0.0012(6)
C19 0.0186(7) 0.0172(7) 0.0366(9) 0.0039(6) 0.0099(6) 0.0013(5)
C20 0.0245(8) 0.0200(8) 0.0453(10) -0.0026(7) 0.0073(7) -0.0011(6)
C21 0.0272(8) 0.0204(8) 0.0671(13) -0.0037(8) 0.0091(8) -0.0037(7)
C22 0.0281(9) 0.0180(8) 0.0750(14) 0.0089(8) 0.0161(9) 0.0005(6)
C23 0.0238(8) 0.0299(9) 0.0537(11) 0.0174(8) 0.0100(8) 0.0057(7)
C24 0.0171(7) 0.0251(8) 0.0395(9) 0.0071(7) 0.0088(6) 0.0024(6)
C25 0.0252(8) 0.0337(9) 0.0317(9) 0.0061(7) 0.0019(7) 0.0075(7)
C26 0.0328(9) 0.0415(10) 0.0377(10) -0.0029(8) 0.0004(7) -0.0036(8)
C27 0.0410(10) 0.0559(12) 0.0369(10) 0.0136(9) 0.0020(8) 0.0126(9)
C28 0.0487(11) 0.0248(9) 0.0468(11) -0.0099(8) -0.0043(9) 0.0027(8)
C29 0.0736(16) 0.0483(13) 0.0494(13) -0.0092(10) 0.0079(11) -0.0172(11)
C30 0.0383(10) 0.0468(12) 0.0607(13) -0.0242(10) -0.0065(9) 0.0069(9)
C31 0.0223(7) 0.0170(7) 0.0198(7) 0.0041(5) 0.0082(6) 0.0021(6)
C32 0.0227(7) 0.0255(8) 0.0206(7) 0.0061(6) 0.0080(6) 0.0028(6)
C33 0.0260(8) 0.0284(8) 0.0309(8) 0.0094(7) 0.0084(7) 0.0076(6)
C34 0.0365(9) 0.0193(8) 0.0400(9) 0.0090(7) 0.0141(7) 0.0070(7)
C35 0.0338(9) 0.0184(7) 0.0339(9) 0.0030(6) 0.0119(7) -0.0022(6)
C36 0.0244(7) 0.0196(7) 0.0231(7) 0.0031(6) 0.0095(6) -0.0004(6)
C37 0.0250(8) 0.0218(7) 0.0275(8) 0.0013(6) 0.0025(6) -0.0039(6)
C38 0.0245(8) 0.0328(9) 0.0371(9) 0.0000(7) 0.0052(7) -0.0047(7)
C39 0.0385(9) 0.0348(9) 0.0319(9) -0.0023(7) 0.0011(7) -0.0096(7)
C40 0.0203(7) 0.0305(8) 0.0233(7) 0.0050(6) 0.0025(6) 0.0005(6)
C41 0.0246(8) 0.0489(10) 0.0282(8) -0.0053(8) 0.0035(7) -0.0022(7)
C42 0.0209(8) 0.0487(10) 0.0309(9) 0.0043(8) 0.0044(6) 0.0015(7)
N4 0.0232(7) 0.0296(7) 0.0347(7) 0.0014(6) 0.0008(6) -0.0039(6)
C44 0.0201(7) 0.0201(7) 0.0305(8) -0.0021(6) 0.0023(6) 0.0005(6)
C45 0.0277(8) 0.0267(8) 0.0290(8) 0.0007(6) 0.0033(6) 0.0027(6)
C46 0.0306(8) 0.0319(9) 0.0335(9) -0.0033(7) -0.0051(7) 0.0002(7)
C47 0.0231(8) 0.0301(9) 0.0492(10) -0.0022(8) -0.0007(7) -0.0043(7)
C48 0.0261(8) 0.0245(8) 0.0388(9) 0.0007(7) 0.0097(7) -0.0005(6)
C49 0.0253(8) 0.0184(7) 0.0292(8) -0.0024(6) 0.0055(6) 0.0026(6)
C50 0.0377(9) 0.0295(8) 0.0273(8) -0.0015(7) 0.0055(7) 0.0002(7)
C51 0.0338(9) 0.0602(13) 0.0342(10) 0.0136(9) 0.0030(8) 0.0011(9)
N1 0.0178(6) 0.0213(6) 0.0195(6) 0.0029(5) 0.0046(5) 0.0007(5)
N2 0.0192(6) 0.0164(6) 0.0242(6) 0.0006(5) 0.0065(5) -0.0006(5)
N3 0.0177(6) 0.0169(6) 0.0205(6) 0.0008(5) 0.0055(5) 0.0000(5)
C43 0.0249(8) 0.0259(8) 0.0224(7) 0.0034(6) 0.0070(6) 0.0000(6)
Si1 0.01859(19) 0.02055(19) 0.02002(19) 0.00187(15) 0.00427(15) -0.00020(14)
Fe1 0.01633(12) 0.02224(13) 0.01945(12) 0.00193(9) 0.00532(9) -0.00052(9)

loop_
_atom_type_symbol
_atom_type_description
_atom_type_scat_dispersion_real
_atom_type_scat_dispersion_imag
_atom_type_scat_source
C C 0.0181 0.0091 'International Tables Vol C Tables 4.2.6.8 and 6.1.1.4'
H H 0.0000 0.0000 'International Tables Vol C Tables 4.2.6.8 and 6.1.1.4'
N N 0.0311 0.0180 'International Tables Vol C Tables 4.2.6.8 and 6.1.1.4'
Si Si 0.2541 0.3302 'International Tables Vol C Tables 4.2.6.8 and 6.1.1.4'
Fe Fe -1.1336 3.1974 'International Tables Vol C Tables 4.2.6.8 and 6.1.1.4'

loop_
_geom_angle_atom_site_label_1
_geom_angle_atom_site_label_2
_geom_angle_atom_site_label_3
_geom_angle
C2 C1 C6 118.81(13)
C2 C1 N1 119.97(13)
C6 C1 N1 121.20(13)
C3 C2 C1 119.75(14)
C3 C2 C10 119.80(13)
C1 C2 C10 120.41(13)
C4 C3 C2 121.37(14)
C4 C3 H3 119.3
C2 C3 H3 119.3
C5 C4 C3 118.92(14)
C5 C4 H4 120.5
C3 C4 H4 120.5
C4 C5 C6 121.81(14)
C4 C5 H5 119.1
C6 C5 H5 119.1
C5 C6 C1 119.25(14)
C5 C6 C7 119.14(13)
C1 C6 C7 121.60(13)
C6 C7 C9 111.14(13)
C6 C7 C8 111.80(14)
C9 C7 C8 110.74(14)
C6 C7 H7 107.7
C9 C7 H7 107.7
C8 C7 H7 107.7
C7 C8 H8A 109.5
C7 C8 H8B 109.5
H8A C8 H8B 109.5
C7 C8 H8C 109.5
H8A C8 H8C 109.5
H8B C8 H8C 109.5
C7 C9 H9A 109.5
C7 C9 H9B 109.5
H9A C9 H9B 109.5
C7 C9 H9C 109.5
H9A C9 H9C 109.5
H9B C9 H9C 109.5
C11 C10 C12 111.15(16)
C11 C10 C2 110.07(14)
C12 C10 C2 113.71(14)
C11 C10 H10 107.2
C12 C10 H10 107.2
C2 C10 H10 107.2
C10 C11 H11A 109.5
C10 C11 H11B 109.5
H11A C11 H11B 109.5
C10 C11 H11C 109.5
H11A C11 H11C 109.5
H11B C11 H11C 109.5
C10 C12 H12A 109.5
C10 C12 H12B 109.5
H12A C12 H12B 109.5
C10 C12 H12C 109.5
H12A C12 H12C 109.5
H12B C12 H12C 109.5
Si1 C13 H13A 109.5
Si1 C13 H13B 109.5
H13A C13 H13B 109.5
Si1 C13 H13C 109.5
H13A C13 H13C 109.5
H13B C13 H13C 109.5
Si1 C14 H14A 109.5
Si1 C14 H14B 109.5
H14A C14 H14B 109.5
Si1 C14 H14C 109.5
H14A C14 H14C 109.5
H14B C14 H14C 109.5
Si1 C15 H15A 109.5
Si1 C15 H15B 109.5
H15A C15 H15B 109.5
Si1 C15 H15C 109.5
H15A C15 H15C 109.5
H15B C15 H15C 109.5
N2 C16 N3 102.60(12)
N2 C16 Fe1 127.20(10)
N3 C16 Fe1 129.76(10)
C18 C17 N3 106.65(13)
C18 C17 H17 126.7
N3 C17 H17 126.7
C17 C18 N2 106.70(13)
C17 C18 H18 126.7
N2 C18 H18 126.7
C20 C19 C24 123.07(14)
C20 C19 N2 117.50(14)
C24 C19 N2 119.10(14)
C21 C20 C19 117.49(17)
C21 C20 C28 119.73(16)
C19 C20 C28 122.77(14)
C22 C21 C20 120.87(18)
C22 C21 H21 119.6
C20 C21 H21 119.6
C21 C22 C23 120.33(16)
C21 C22 H22 119.8
C23 C22 H22 119.8
C22 C23 C24 121.68(17)
C22 C23 H23 119.2
C24 C23 H23 119.2
C23 C24 C19 116.29(16)
C23 C24 C25 121.94(16)
C19 C24 C25 121.76(14)
C24 C25 C26 112.30(14)
C24 C25 C27 113.72(15)
C26 C25 C27 109.12(15)
C24 C25 H25 107.1
C26 C25 H25 107.1
C27 C25 H25 107.1
C25 C26 H26A 109.5
C25 C26 H26B 109.5
H26A C26 H26B 109.5
C25 C26 H26C 109.5
H26A C26 H26C 109.5
H26B C26 H26C 109.5
C25 C27 H27A 109.5
C25 C27 H27B 109.5
H27A C27 H27B 109.5
C25 C27 H27C 109.5
H27A C27 H27C 109.5
H27B C27 H27C 109.5
C20 C28 C29 111.56(17)
C20 C28 C30 110.97(17)
C29 C28 C30 109.63(17)
C20 C28 H28 108.2
C29 C28 H28 108.2
C30 C28 H28 108.2
C28 C29 H29A 109.5
C28 C29 H29B 109.5
H29A C29 H29B 109.5
C28 C29 H29C 109.5
H29A C29 H29C 109.5
H29B C29 H29C 109.5
C28 C30 H30A 109.5
C28 C30 H30B 109.5
H30A C30 H30B 109.5
C28 C30 H30C 109.5
H30A C30 H30C 109.5
H30B C30 H30C 109.5
C36 C31 C32 122.84(13)
C36 C31 N3 118.17(13)
C32 C31 N3 118.80(13)
C33 C32 C31 116.98(14)
C33 C32 C40 121.39(14)
C31 C32 C40 121.63(13)
C34 C33 C32 121.44(15)
C34 C33 H33 119.3
C32 C33 H33 119.3
C33 C34 C35 120.35(15)
C33 C34 H34 119.8
C35 C34 H34 119.8
C34 C35 C36 121.14(15)
C34 C35 H35 119.4
C36 C35 H35 119.4
C35 C36 C31 117.20(14)
C35 C36 C37 118.76(14)
C31 C36 C37 124.03(13)
C36 C37 C38 111.46(13)
C36 C37 C39 111.87(14)
C38 C37 C39 108.86(13)
C36 C37 H37 108.2
C38 C37 H37 108.2
C39 C37 H37 108.2
C37 C38 H38A 109.5
C37 C38 H38B 109.5
H38A C38 H38B 109.5
C37 C38 H38C 109.5
H38A C38 H38C 109.5
H38B C38 H38C 109.5
C37 C39 H39A 109.5
C37 C39 H39B 109.5
H39A C39 H39B 109.5
C37 C39 H39C 109.5
H39A C39 H39C 109.5
H39B C39 H39C 109.5
C32 C40 C42 113.17(14)
C32 C40 C41 111.46(13)
C42 C40 C41 110.54(13)
C32 C40 H40 107.1
C42 C40 H40 107.1
C41 C40 H40 107.1
C40 C41 H41A 109.5
C40 C41 H41B 109.5
H41A C41 H41B 109.5
C40 C41 H41C 109.5
H41A C41 H41C 109.5
H41B C41 H41C 109.5
C40 C42 H42A 109.5
C40 C42 H42B 109.5
H42A C42 H42B 109.5
C40 C42 H42C 109.5
H42A C42 H42C 109.5
H42B C42 H42C 109.5
C43 N4 C44 160.84(16)
N4 C44 C45 118.60(14)
N4 C44 C49 119.88(14)
C45 C44 C49 121.53(14)
C46 C45 C44 118.24(15)
C46 C45 C51 120.50(16)
C44 C45 C51 121.26(15)
C47 C46 C45 121.27(16)
C47 C46 H46 119.4
C45 C46 H46 119.4
C46 C47 C48 119.46(16)
C46 C47 H47 120.3
C48 C47 H47 120.3
C47 C48 C49 121.78(16)
C47 C48 H48 119.1
C49 C48 H48 119.1
C48 C49 C44 117.70(15)
C48 C49 C50 121.65(15)
C44 C49 C50 120.65(14)
C49 C50 H50A 109.5
C49 C50 H50B 109.5
H50A C50 H50B 109.5
C49 C50 H50C 109.5
H50A C50 H50C 109.5
H50B C50 H50C 109.5
C45 C51 H51A 109.5
C45 C51 H51B 109.5
H51A C51 H51B 109.5
C45 C51 H51C 109.5
H51A C51 H51C 109.5
H51B C51 H51C 109.5
C1 N1 Si1 117.78(10)
C1 N1 Fe1 120.40(9)
Si1 N1 Fe1 121.79(7)
C16 N2 C18 112.07(12)
C16 N2 C19 127.84(12)
C18 N2 C19 120.06(12)
C16 N3 C17 111.94(12)
C16 N3 C31 128.07(12)
C17 N3 C31 119.99(12)
N4 C43 Fe1 173.37(14)
N1 Si1 C13 112.12(7)
N1 Si1 C14 109.44(7)
C13 Si1 C14 108.18(7)
N1 Si1 C15 110.90(7)
C13 Si1 C15 106.79(8)
C14 Si1 C15 109.31(8)
C43 Fe1 N1 114.79(6)
C43 Fe1 C16 111.57(6)
N1 Fe1 C16 133.54(5)

loop_
_geom_bond_atom_site_label_1
_geom_bond_atom_site_label_2
_geom_bond_distance
C1 C2 1.416(2)
C1 C6 1.415(2)
C1 N1 1.4228(18)
C2 C3 1.393(2)
C2 C10 1.523(2)
C3 C4 1.384(2)
C3 H3 0.9500
C4 C5 1.385(2)
C4 H4 0.9500
C5 C6 1.395(2)
C5 H5 0.9500
C6 C7 1.518(2)
C7 C9 1.530(2)
C7 C8 1.532(2)
C7 H7 1.0000
C8 H8A 0.9800
C8 H8B 0.9800
C8 H8C 0.9800
C9 H9A 0.9800
C9 H9B 0.9800
C9 H9C 0.9800
C10 C11 1.513(3)
C10 C12 1.518(2)
C10 H10 1.0000
C11 H11A 0.9800
C11 H11B 0.9800
C11 H11C 0.9800
C12 H12A 0.9800
C12 H12B 0.9800
C12 H12C 0.9800
C13 Si1 1.8726(16)
C13 H13A 0.9800
C13 H13B 0.9800
C13 H13C 0.9800
C14 Si1 1.8737(16)
C14 H14A 0.9800
C14 H14B 0.9800
C14 H14C 0.9800
C15 Si1 1.8770(16)
C15 H15A 0.9800
C15 H15B 0.9800
C15 H15C 0.9800
C16 N2 1.3644(18)
C16 N3 1.3716(18)
C16 Fe1 2.0758(14)
C17 C18 1.338(2)
C17 N3 1.3890(19)
C17 H17 0.9500
C18 N2 1.3907(19)
C18 H18 0.9500
C19 C20 1.398(2)
C19 C24 1.400(2)
C19 N2 1.4453(18)
C20 C21 1.394(2)
C20 C28 1.514(3)
C21 C22 1.370(3)
C21 H21 0.9500
C22 C23 1.382(3)
C22 H22 0.9500
C23 C24 1.396(2)
C23 H23 0.9500
C24 C25 1.515(2)
C25 C26 1.528(2)
C25 C27 1.530(2)
C25 H25 1.0000
C26 H26A 0.9800
C26 H26B 0.9800
C26 H26C 0.9800
C27 H27A 0.9800
C27 H27B 0.9800
C27 H27C 0.9800
C28 C29 1.533(3)
C28 C30 1.530(3)
C28 H28 1.0000
C29 H29A 0.9800
C29 H29B 0.9800
C29 H29C 0.9800
C30 H30A 0.9800
C30 H30B 0.9800
C30 H30C 0.9800
C31 C36 1.401(2)
C31 C32 1.407(2)
C31 N3 1.4473(18)
C32 C33 1.393(2)
C32 C40 1.519(2)
C33 C34 1.379(2)
C33 H33 0.9500
C34 C35 1.381(2)
C34 H34 0.9500
C35 C36 1.396(2)
C35 H35 0.9500
C36 C37 1.523(2)
C37 C38 1.536(2)
C37 C39 1.538(2)
C37 H37 1.0000
C38 H38A 0.9800
C38 H38B 0.9800
C38 H38C 0.9800
C39 H39A 0.9800
C39 H39B 0.9800
C39 H39C 0.9800
C40 C42 1.533(2)
C40 C41 1.534(2)
C40 H40 1.0000
C41 H41A 0.9800
C41 H41B 0.9800
C41 H41C 0.9800
C42 H42A 0.9800
C42 H42B 0.9800
C42 H42C 0.9800
N4 C43 1.192(2)
N4 C44 1.391(2)
C44 C45 1.402(2)
C44 C49 1.403(2)
C45 C46 1.389(2)
C45 C51 1.501(2)
C46 C47 1.381(3)
C46 H46 0.9500
C47 C48 1.382(3)
C47 H47 0.9500
C48 C49 1.388(2)
C48 H48 0.9500
C49 C50 1.501(2)
C50 H50A 0.9800
C50 H50B 0.9800
C50 H50C 0.9800
C51 H51A 0.9800
C51 H51B 0.9800
C51 H51C 0.9800
N1 Si1 1.7157(13)
N1 Fe1 1.9330(12)
C43 Fe1 1.8559(16)
